data_7003614
loop_
_publ_author_name
'Gass, Ian A.'
'Milios, Constantinos J.'
'Collins, Anna'
'White, Fraser J.'
'Budd, Laura'
'Parsons, Simon'
'Murrie, Mark'
'Perlepes, Spyros P.'
'Brechin, Euan K.'

_publ_section_title
;
 Polymetallic clusters of iron(iii) with derivatised salicylaldoximes
;
_journal_issue 15
_journal_name_full 'Dalton Transactions'
_journal_page_first 2043
_journal_page_last 2053
_journal_paper_doi 10.1039/b717534e
_journal_year 2008
_chemical_compound_source 'M. Sharlow MS94 '
_chemical_formula_moiety '[Fe3O(EtSal)(PhCOO)5(MeOH)2].3MeOH'
_chemical_formula_sum 'C49 H54 Fe3 N O18'
_chemical_formula_weight 1112.48
_chemical_name_systematic
;
?
;
_space_group_IT_number 14
_symmetry_cell_setting monoclinic
_symmetry_space_group_name_Hall '-P 2ybc'
_symmetry_space_group_name_H-M 'P 1 21/c 1'
_atom_sites_solution_hydrogens mixed
_atom_sites_solution_primary direct
_atom_sites_solution_secondary difmap
_audit_creation_date 06-12-19
_audit_creation_method SHELXL-97
_cell_angle_alpha 90.00
_cell_angle_beta 100.198(4)
_cell_angle_gamma 90.00
_cell_formula_units_Z 4
_cell_length_a 21.0901(12)
_cell_length_b 11.5474(7)
_cell_length_c 20.5990(12)
_cell_measurement_reflns_used 9523
_cell_measurement_temperature 150(2)
_cell_measurement_theta_max 30.5
_cell_measurement_theta_min 2.5
_cell_volume 4937.3(5)
_computing_cell_refinement Saint
_computing_data_collection Smart
_computing_data_reduction Saint
_computing_molecular_graphics XP
_computing_publication_material 'XCIF, PLATON'
_computing_structure_refinement 'SHELXL-97 (Sheldrick, 1997)'
_computing_structure_solution SIR92
_diffrn_ambient_temperature 150(2)
_diffrn_measured_fraction_theta_full 0.998
_diffrn_measured_fraction_theta_max 0.978
_diffrn_measurement_device_type 'Bruker Smart Apex CCD'
_diffrn_measurement_method omega
_diffrn_radiation_monochromator graphite
_diffrn_radiation_source 'fine-focus sealed tube'
_diffrn_radiation_type MoK\a
_diffrn_radiation_wavelength 0.71073
_diffrn_reflns_av_R_equivalents 0.0298
_diffrn_reflns_av_sigmaI/netI 0.0276
_diffrn_reflns_limit_h_max 28
_diffrn_reflns_limit_h_min -30
_diffrn_reflns_limit_k_max 13
_diffrn_reflns_limit_k_min -16
_diffrn_reflns_limit_l_max 29
_diffrn_reflns_limit_l_min -29
_diffrn_reflns_number 62527
_diffrn_reflns_theta_full 27.51
_diffrn_reflns_theta_max 30.56
_diffrn_reflns_theta_min 2.01
_exptl_absorpt_coefficient_mu 0.946
_exptl_absorpt_correction_T_max 0.745
_exptl_absorpt_correction_T_min 0.452
_exptl_absorpt_correction_type multi-scan
_exptl_absorpt_process_details Sadabs
_exptl_crystal_colour 'dark red'
_exptl_crystal_density_diffrn 1.497
_exptl_crystal_density_method 'not measured'
_exptl_crystal_description block
_exptl_crystal_F_000 2308
_exptl_crystal_recrystallization_method
;
Evaporation of MeOH solution
;
_exptl_crystal_size_max 0.78
_exptl_crystal_size_mid 0.44
_exptl_crystal_size_min 0.30
_refine_diff_density_max 0.987
_refine_diff_density_min -0.572
_refine_diff_density_rms 0.089
_refine_ls_extinction_coef 0.00123(16)
_refine_ls_extinction_expression Fc^*^=kFc[1+0.001xFc^2^\l^3^/sin(2\q)]^-1/4^
_refine_ls_extinction_method SHELXL
_refine_ls_goodness_of_fit_ref 1.051
_refine_ls_hydrogen_treatment 'riding/ rotating rigid group'
_refine_ls_matrix_type full
_refine_ls_number_parameters 649
_refine_ls_number_reflns 14827
_refine_ls_number_restraints 0
_refine_ls_restrained_S_all 1.051
_refine_ls_R_factor_all 0.0506
_refine_ls_R_factor_gt 0.0391
_refine_ls_shift/su_max 0.007
_refine_ls_shift/su_mean 0.000
_refine_ls_structure_factor_coef Fsqd
_refine_ls_weighting_details 'calc w=1/[\s^2^(Fo^2^)+(0.0621P)^2^+1.9123P] where P=(Fo^2^+2Fc^2^)/3'
_refine_ls_weighting_scheme calc
_refine_ls_wR_factor_gt 0.1030
_refine_ls_wR_factor_ref 0.1097
_reflns_number_gt 12120
_reflns_number_total 14827
_reflns_threshold_expression >2sigma(I)
_cod_data_source_file b717534e.txt
_cod_data_source_block eb6174
_cod_depositor_comments
;
The following automatic conversions were performed:
'_symmetry_cell_setting' value 'Monoclinic' changed to 'monoclinic'
according to '/home/saulius/struct/CIF-dictionaries/cif_core.dic'
dictionary named 'cif_core.dic' version 2.4.1 from
2010-06-29.

'_exptl_absorpt_correction_type' value 'Multiscan' changed to
'multi-scan' according to
'/home/saulius/struct/CIF-dictionaries/cif_core.dic' dictionary named
'cif_core.dic' version 2.4.1 from 2010-06-29.

Automatic conversion script
Id: cif_fix_enum 1527 2010-12-29 10:47:43Z saulius 

The following automatic conversions were performed:

'_atom_sites_solution_hydrogens' value 'geom/difmap' was changed to
'mixed'.

Automatic conversion script
Id: cif_fix_values 6452 2018-10-05 10:23:21Z andrius 
;
_cod_original_sg_symbol_Hall -P2ybc
_cod_original_sg_symbol_H-M P21/c
_cod_database_code 7003614

loop_
_symmetry_equiv_pos_as_xyz
'x, y, z'
'-x, y+1/2, -z+1/2'
'-x, -y, -z'
'x, -y-1/2, z-1/2'

loop_
_atom_site_label
_atom_site_type_symbol
_atom_site_fract_x
_atom_site_fract_y
_atom_site_fract_z
_atom_site_U_iso_or_equiv
_atom_site_adp_type
_atom_site_occupancy
_atom_site_symmetry_multiplicity
_atom_site_calc_flag
_atom_site_refinement_flags
_atom_site_disorder_assembly
_atom_site_disorder_group
Fe1 Fe 0.284008(11) 0.725143(19) 0.216285(11) 0.02217(6) Uani 1 1 d . . .
Fe2 Fe 0.231954(12) 0.464929(19) 0.180293(11) 0.02392(6) Uani 1 1 d . . .
Fe3 Fe 0.227439(11) 0.564927(18) 0.327460(11) 0.02078(6) Uani 1 1 d . . .
O1 O 0.24485(5) 0.58636(9) 0.24255(5) 0.0229(2) Uani 1 1 d . . .
C11 C 0.39844(8) 0.83655(15) 0.18486(8) 0.0261(3) Uani 1 1 d . . .
O11 O 0.33424(6) 0.84252(10) 0.17989(6) 0.0279(2) Uani 1 1 d . . .
C21 C 0.43416(9) 0.93974(16) 0.19527(9) 0.0312(3) Uani 1 1 d . . .
H21 H 0.4121 1.0112 0.1968 0.037 Uiso 1 1 calc R . .
C31 C 0.50082(9) 0.93953(18) 0.20335(10) 0.0362(4) Uani 1 1 d . . .
H31 H 0.5241 1.0102 0.2104 0.043 Uiso 1 1 calc R . .
C41 C 0.53340(9) 0.8358(2) 0.20112(10) 0.0400(4) Uani 1 1 d . . .
H41 H 0.5792 0.8348 0.2083 0.048 Uiso 1 1 calc R . .
C51 C 0.49919(8) 0.73416(18) 0.18840(9) 0.0344(4) Uani 1 1 d . . .
H51 H 0.5221 0.6639 0.1860 0.041 Uiso 1 1 calc R . .
C61 C 0.43126(8) 0.73106(15) 0.17890(8) 0.0270(3) Uani 1 1 d . . .
C71 C 0.39793(8) 0.62097(14) 0.15998(8) 0.0270(3) Uani 1 1 d . . .
N81 N 0.33806(7) 0.60992(12) 0.16734(7) 0.0252(3) Uani 1 1 d . . .
O91 O 0.30679(6) 0.51005(10) 0.14363(6) 0.0289(2) Uani 1 1 d . . .
C101 C 0.43183(9) 0.52522(16) 0.13013(10) 0.0338(4) Uani 1 1 d . . .
H10A H 0.4042 0.4554 0.1254 0.041 Uiso 1 1 calc R . .
H10B H 0.4722 0.5059 0.1606 0.041 Uiso 1 1 calc R . .
C111 C 0.44776(11) 0.55638(18) 0.06310(10) 0.0394(4) Uani 1 1 d . . .
H11A H 0.4698 0.4911 0.0463 0.059 Uiso 1 1 calc R . .
H11B H 0.4759 0.6245 0.0675 0.059 Uiso 1 1 calc R . .
H11C H 0.4079 0.5736 0.0323 0.059 Uiso 1 1 calc R . .
O12 O 0.21337(6) 0.74176(11) 0.13300(6) 0.0290(2) Uani 1 1 d . . .
C12 C 0.16946(8) 0.67209(15) 0.10709(8) 0.0270(3) Uani 1 1 d . . .
C22 C 0.11277(8) 0.71947(16) 0.06054(9) 0.0305(3) Uani 1 1 d . . .
O22 O 0.16917(6) 0.56469(11) 0.11681(6) 0.0312(3) Uani 1 1 d . . .
C32 C 0.11273(10) 0.8321(2) 0.03706(12) 0.0455(5) Uani 1 1 d . . .
H32 H 0.1495 0.8802 0.0494 0.055 Uiso 1 1 calc R . .
C42 C 0.05851(12) 0.8743(2) -0.00474(14) 0.0587(7) Uani 1 1 d . . .
H42 H 0.0586 0.9511 -0.0213 0.070 Uiso 1 1 calc R . .
C52 C 0.00465(11) 0.8055(2) -0.02234(13) 0.0565(6) Uani 1 1 d . . .
H52 H -0.0322 0.8351 -0.0507 0.068 Uiso 1 1 calc R . .
C62 C 0.00453(11) 0.6940(2) 0.00130(12) 0.0482(5) Uani 1 1 d . . .
H62 H -0.0326 0.6468 -0.0105 0.058 Uiso 1 1 calc R . .
C72 C 0.05849(9) 0.65013(18) 0.04232(10) 0.0386(4) Uani 1 1 d . . .
H72 H 0.0584 0.5728 0.0580 0.046 Uiso 1 1 calc R . .
C13 C 0.28179(7) 0.32742(13) 0.30004(8) 0.0236(3) Uani 1 1 d . . .
O13 O 0.27943(6) 0.33926(10) 0.23882(6) 0.0292(2) Uani 1 1 d . . .
O23 O 0.26033(6) 0.39894(10) 0.33726(6) 0.0286(2) Uani 1 1 d . . .
C23 C 0.31166(7) 0.21889(13) 0.33170(8) 0.0233(3) Uani 1 1 d . . .
C33 C 0.33138(8) 0.13083(14) 0.29352(8) 0.0265(3) Uani 1 1 d . . .
H33 H 0.3279 0.1409 0.2473 0.032 Uiso 1 1 calc R . .
C43 C 0.35612(9) 0.02821(14) 0.32307(9) 0.0303(3) Uani 1 1 d . . .
H43 H 0.3688 -0.0324 0.2969 0.036 Uiso 1 1 calc R . .
C53 C 0.36217(9) 0.01442(16) 0.39075(10) 0.0335(4) Uani 1 1 d . . .
H53 H 0.3798 -0.0551 0.4110 0.040 Uiso 1 1 calc R . .
C63 C 0.34252(10) 0.10190(17) 0.42901(9) 0.0372(4) Uani 1 1 d . . .
H63 H 0.3464 0.0919 0.4753 0.045 Uiso 1 1 calc R . .
C73 C 0.31720(9) 0.20399(15) 0.39961(9) 0.0307(3) Uani 1 1 d . . .
H73 H 0.3036 0.2637 0.4258 0.037 Uiso 1 1 calc R . .
C14 C 0.11901(8) 0.42926(14) 0.25451(8) 0.0255(3) Uani 1 1 d . . .
O14 O 0.14903(6) 0.40100(11) 0.20937(6) 0.0304(3) Uani 1 1 d . . .
O24 O 0.13782(6) 0.50317(11) 0.29906(6) 0.0285(2) Uani 1 1 d . . .
C24 C 0.05689(8) 0.36860(14) 0.25834(9) 0.0285(3) Uani 1 1 d . . .
C34 C 0.03289(10) 0.28454(18) 0.21250(10) 0.0389(4) Uani 1 1 d . . .
H34 H 0.0537 0.2701 0.1760 0.047 Uiso 1 1 calc R . .
C44 C -0.02153(11) 0.2213(2) 0.21975(12) 0.0465(5) Uani 1 1 d . . .
H44 H -0.0377 0.1635 0.1883 0.056 Uiso 1 1 calc R . .
C54 C -0.05208(10) 0.24212(19) 0.27241(12) 0.0439(5) Uani 1 1 d . . .
H54 H -0.0885 0.1974 0.2780 0.053 Uiso 1 1 calc R . .
C64 C -0.02965(10) 0.32794(19) 0.31687(12) 0.0425(5) Uani 1 1 d . . .
H64 H -0.0516 0.3442 0.3523 0.051 Uiso 1 1 calc R . .
C74 C 0.02498(9) 0.39109(17) 0.31025(10) 0.0360(4) Uani 1 1 d . . .
H74 H 0.0404 0.4498 0.3414 0.043 Uiso 1 1 calc R . .
O15 O 0.31397(6) 0.61863(12) 0.37336(6) 0.0312(3) Uani 1 1 d . . .
C15 C 0.35861(8) 0.67375(14) 0.35371(8) 0.0249(3) Uani 1 1 d . . .
O25 O 0.35489(6) 0.72196(10) 0.29826(6) 0.0280(2) Uani 1 1 d . . .
C25 C 0.42078(8) 0.68189(14) 0.40145(9) 0.0288(3) Uani 1 1 d . . .
C35 C 0.42423(10) 0.63860(18) 0.46483(10) 0.0376(4) Uani 1 1 d . . .
H35 H 0.3870 0.6058 0.4775 0.045 Uiso 1 1 calc R . .
C45 C 0.48121(11) 0.6427(2) 0.50964(12) 0.0488(5) Uani 1 1 d . . .
H45 H 0.4833 0.6135 0.5531 0.059 Uiso 1 1 calc R . .
C55 C 0.53531(11) 0.6900(2) 0.49020(14) 0.0550(6) Uani 1 1 d . . .
H55 H 0.5750 0.6920 0.5204 0.066 Uiso 1 1 calc R . .
C65 C 0.53213(10) 0.73413(19) 0.42768(14) 0.0521(6) Uani 1 1 d . . .
H65 H 0.5695 0.7671 0.4153 0.062 Uiso 1 1 calc R . .
C75 C 0.47469(9) 0.73101(16) 0.38233(12) 0.0386(4) Uani 1 1 d . . .
H75 H 0.4724 0.7619 0.3392 0.046 Uiso 1 1 calc R . .
O16 O 0.19235(6) 0.72380(10) 0.33648(6) 0.0283(2) Uani 1 1 d . . .
C16 C 0.20005(7) 0.81954(14) 0.30904(8) 0.0245(3) Uani 1 1 d . . .
O26 O 0.23225(6) 0.83494(10) 0.26365(6) 0.0294(2) Uani 1 1 d . . .
C26 C 0.16765(8) 0.92194(14) 0.33356(9) 0.0265(3) Uani 1 1 d . . .
C36 C 0.12180(10) 0.90676(17) 0.37353(10) 0.0373(4) Uani 1 1 d . . .
H36 H 0.1123 0.8312 0.3873 0.045 Uiso 1 1 calc R . .
C46 C 0.08965(12) 1.0020(2) 0.39340(12) 0.0469(5) Uani 1 1 d . . .
H46 H 0.0577 0.9911 0.4200 0.056 Uiso 1 1 calc R . .
C56 C 0.10404(10) 1.11247(18) 0.37450(11) 0.0425(5) Uani 1 1 d . . .
H56 H 0.0814 1.1774 0.3873 0.051 Uiso 1 1 calc R . .
C66 C 0.15103(10) 1.12751(17) 0.33727(13) 0.0450(5) Uani 1 1 d . . .
H66 H 0.1624 1.2036 0.3261 0.054 Uiso 1 1 calc R . .
C76 C 0.18233(9) 1.03300(16) 0.31556(12) 0.0398(5) Uani 1 1 d . . .
H76 H 0.2138 1.0446 0.2884 0.048 Uiso 1 1 calc R . .
O17 O 0.21514(7) 0.33909(11) 0.10708(6) 0.0360(3) Uani 1 1 d . . .
H17 H 0.1773 0.2946 0.1156 0.043 Uiso 1 1 d R . .
C27 C 0.20392(15) 0.3611(2) 0.03814(10) 0.0556(6) Uani 1 1 d . . .
H27A H 0.1631 0.4029 0.0257 0.083 Uiso 1 1 calc R . .
H27B H 0.2017 0.2875 0.0142 0.083 Uiso 1 1 calc R . .
H27C H 0.2392 0.4081 0.0270 0.083 Uiso 1 1 calc R . .
O18 O 0.20904(7) 0.54233(10) 0.42350(6) 0.0315(3) Uani 1 1 d . . .
H18 H 0.2504 0.5573 0.4534 0.038 Uiso 1 1 d R . .
C28 C 0.18355(11) 0.44022(17) 0.44753(10) 0.0402(4) Uani 1 1 d . . .
H28A H 0.1449 0.4161 0.4168 0.060 Uiso 1 1 calc R . .
H28B H 0.1724 0.4557 0.4909 0.060 Uiso 1 1 calc R . .
H28C H 0.2158 0.3784 0.4515 0.060 Uiso 1 1 calc R . .
O19 O 0.16911(10) 0.12845(16) 0.11448(12) 0.0682(5) Uani 1 1 d . . .
H19 H 0.2079 0.1077 0.1201 0.102 Uiso 1 1 calc R . .
C29 C 0.1396(2) 0.0735(4) 0.1569(2) 0.1167(18) Uani 1 1 d . . .
H29A H 0.1606 -0.0013 0.1682 0.175 Uiso 1 1 calc R . .
H29B H 0.0943 0.0609 0.1371 0.175 Uiso 1 1 calc R . .
H29C H 0.1419 0.1203 0.1970 0.175 Uiso 1 1 calc R . .
O110 O 0.27739(9) 0.01860(18) 0.10774(11) 0.0677(6) Uani 1 1 d . . .
H110 H 0.2961 -0.0352 0.1311 0.102 Uiso 1 1 calc R . .
C210 C 0.32279(14) 0.0795(3) 0.07765(19) 0.0807(11) Uani 1 1 d . . .
H21A H 0.3322 0.1544 0.0996 0.121 Uiso 1 1 calc R . .
H21B H 0.3050 0.0921 0.0309 0.121 Uiso 1 1 calc R . .
H21C H 0.3625 0.0341 0.0816 0.121 Uiso 1 1 calc R . .
O111 O 0.72787(8) 0.31572(14) 0.48517(7) 0.0466(4) Uani 1 1 d . . .
H111 H 0.7370 0.3199 0.4472 0.070 Uiso 1 1 calc R . .
C211 C 0.72804(12) 0.19892(19) 0.50484(10) 0.0449(5) Uani 1 1 d . . .
H21D H 0.7726 0.1728 0.5189 0.067 Uiso 1 1 calc R . .
H21E H 0.7072 0.1514 0.4677 0.067 Uiso 1 1 calc R . .
H21F H 0.7045 0.1912 0.5416 0.067 Uiso 1 1 calc R . .

loop_
_atom_site_aniso_label
_atom_site_aniso_U_11
_atom_site_aniso_U_22
_atom_site_aniso_U_33
_atom_site_aniso_U_23
_atom_site_aniso_U_13
_atom_site_aniso_U_12
Fe1 0.02549(11) 0.01750(11) 0.02533(11) 0.00186(8) 0.00946(8) -0.00020(8)
Fe2 0.03304(12) 0.01766(11) 0.02208(11) 0.00064(8) 0.00768(9) -0.00066(8)
Fe3 0.02536(11) 0.01558(10) 0.02279(11) 0.00044(7) 0.00808(8) -0.00024(8)
O1 0.0296(5) 0.0175(5) 0.0228(5) 0.0014(4) 0.0082(4) -0.0009(4)
C11 0.0274(7) 0.0283(8) 0.0249(7) 0.0029(6) 0.0111(6) 0.0000(6)
O11 0.0269(5) 0.0225(5) 0.0373(6) 0.0057(5) 0.0140(5) 0.0012(4)
C21 0.0335(8) 0.0305(9) 0.0325(9) -0.0022(7) 0.0140(7) -0.0023(7)
C31 0.0328(9) 0.0427(10) 0.0349(9) -0.0078(8) 0.0110(7) -0.0093(8)
C41 0.0267(8) 0.0530(12) 0.0409(10) -0.0097(9) 0.0078(7) -0.0006(8)
C51 0.0269(8) 0.0418(10) 0.0353(9) -0.0050(8) 0.0077(7) 0.0041(7)
C61 0.0288(8) 0.0289(8) 0.0250(7) 0.0006(6) 0.0093(6) 0.0024(6)
C71 0.0324(8) 0.0251(8) 0.0258(7) 0.0040(6) 0.0117(6) 0.0052(6)
N81 0.0305(7) 0.0220(6) 0.0248(6) 0.0016(5) 0.0092(5) 0.0002(5)
O91 0.0390(6) 0.0212(5) 0.0294(6) -0.0031(4) 0.0140(5) -0.0026(5)
C101 0.0365(9) 0.0267(8) 0.0424(10) 0.0001(7) 0.0188(8) 0.0046(7)
C111 0.0477(11) 0.0398(10) 0.0337(9) -0.0083(8) 0.0155(8) -0.0003(8)
O12 0.0304(6) 0.0253(6) 0.0316(6) 0.0057(5) 0.0063(5) -0.0010(5)
C12 0.0308(8) 0.0263(8) 0.0253(7) 0.0046(6) 0.0088(6) 0.0014(6)
C22 0.0288(8) 0.0327(9) 0.0309(8) 0.0046(7) 0.0080(6) 0.0039(7)
O22 0.0380(6) 0.0245(6) 0.0301(6) 0.0025(5) 0.0029(5) -0.0004(5)
C32 0.0317(9) 0.0428(11) 0.0613(13) 0.0226(10) 0.0062(9) 0.0020(8)
C42 0.0442(12) 0.0532(14) 0.0750(17) 0.0307(13) 0.0004(11) 0.0073(11)
C52 0.0398(11) 0.0659(16) 0.0587(14) 0.0107(12) -0.0048(10) 0.0131(11)
C62 0.0359(10) 0.0519(13) 0.0535(13) -0.0057(10) -0.0011(9) 0.0000(9)
C72 0.0374(9) 0.0347(10) 0.0429(10) -0.0021(8) 0.0048(8) -0.0003(8)
C13 0.0255(7) 0.0181(7) 0.0286(7) 0.0010(6) 0.0084(6) 0.0000(6)
O13 0.0394(6) 0.0223(6) 0.0279(6) 0.0024(4) 0.0114(5) 0.0054(5)
O23 0.0379(6) 0.0205(5) 0.0298(6) 0.0019(4) 0.0125(5) 0.0062(5)
C23 0.0243(7) 0.0175(7) 0.0287(8) 0.0004(5) 0.0060(6) 0.0002(5)
C33 0.0314(8) 0.0219(7) 0.0279(8) 0.0002(6) 0.0100(6) 0.0013(6)
C43 0.0351(8) 0.0208(7) 0.0369(9) -0.0017(6) 0.0118(7) 0.0037(6)
C53 0.0379(9) 0.0247(8) 0.0377(9) 0.0056(7) 0.0058(7) 0.0088(7)
C63 0.0478(10) 0.0345(9) 0.0277(8) 0.0026(7) 0.0024(7) 0.0120(8)
C73 0.0377(9) 0.0255(8) 0.0280(8) -0.0032(6) 0.0034(7) 0.0068(7)
C14 0.0264(7) 0.0201(7) 0.0302(8) 0.0040(6) 0.0051(6) -0.0001(6)
O14 0.0351(6) 0.0265(6) 0.0308(6) -0.0016(5) 0.0092(5) -0.0055(5)
O24 0.0286(6) 0.0239(6) 0.0344(6) -0.0034(5) 0.0098(5) -0.0035(5)
C24 0.0268(7) 0.0227(7) 0.0353(9) 0.0033(6) 0.0037(6) -0.0011(6)
C34 0.0389(10) 0.0369(10) 0.0406(10) -0.0036(8) 0.0058(8) -0.0087(8)
C44 0.0422(11) 0.0402(11) 0.0542(13) -0.0052(9) 0.0006(9) -0.0154(9)
C54 0.0295(9) 0.0398(11) 0.0606(13) 0.0091(10) 0.0033(9) -0.0094(8)
C64 0.0337(9) 0.0393(11) 0.0578(13) 0.0043(9) 0.0171(9) -0.0041(8)
C74 0.0326(9) 0.0299(9) 0.0472(11) -0.0010(8) 0.0118(8) -0.0045(7)
O15 0.0299(6) 0.0375(7) 0.0265(6) 0.0035(5) 0.0061(5) -0.0056(5)
C15 0.0262(7) 0.0213(7) 0.0279(7) -0.0034(6) 0.0065(6) 0.0022(6)
O25 0.0308(6) 0.0255(6) 0.0286(6) 0.0004(4) 0.0080(5) -0.0031(5)
C25 0.0274(7) 0.0214(7) 0.0368(9) -0.0045(6) 0.0032(6) 0.0023(6)
C35 0.0357(9) 0.0365(10) 0.0379(10) -0.0014(8) -0.0003(7) 0.0010(8)
C45 0.0485(12) 0.0435(12) 0.0476(12) -0.0020(9) -0.0100(9) 0.0036(10)
C55 0.0393(11) 0.0368(11) 0.0783(17) -0.0049(11) -0.0189(11) 0.0020(9)
C65 0.0293(9) 0.0333(10) 0.0898(19) -0.0008(11) -0.0001(10) -0.0058(8)
C75 0.0305(9) 0.0260(9) 0.0593(13) 0.0007(8) 0.0081(8) -0.0001(7)
O16 0.0361(6) 0.0187(5) 0.0325(6) 0.0002(4) 0.0128(5) 0.0027(5)
C16 0.0237(7) 0.0188(7) 0.0310(8) -0.0024(6) 0.0049(6) -0.0002(6)
O26 0.0315(6) 0.0195(5) 0.0404(7) 0.0002(5) 0.0154(5) 0.0001(4)
C26 0.0254(7) 0.0205(7) 0.0334(8) -0.0037(6) 0.0039(6) 0.0027(6)
C36 0.0492(11) 0.0266(8) 0.0397(10) 0.0010(7) 0.0183(8) 0.0057(8)
C46 0.0595(13) 0.0382(11) 0.0494(12) -0.0008(9) 0.0269(10) 0.0141(10)
C56 0.0453(11) 0.0298(9) 0.0519(12) -0.0069(8) 0.0071(9) 0.0149(8)
C66 0.0365(10) 0.0200(8) 0.0783(16) -0.0023(9) 0.0095(10) 0.0043(7)
C76 0.0263(8) 0.0223(8) 0.0731(14) 0.0009(8) 0.0150(9) 0.0011(7)
O17 0.0549(8) 0.0261(6) 0.0282(6) -0.0024(5) 0.0106(6) -0.0064(6)
C27 0.0937(19) 0.0426(12) 0.0292(10) -0.0054(9) 0.0077(11) 0.0002(12)
O18 0.0446(7) 0.0242(6) 0.0284(6) 0.0002(5) 0.0143(5) -0.0054(5)
C28 0.0589(12) 0.0315(9) 0.0355(10) 0.0019(7) 0.0227(9) -0.0096(9)
O19 0.0701(12) 0.0378(9) 0.0994(16) 0.0071(9) 0.0227(11) -0.0019(9)
C29 0.144(4) 0.113(3) 0.112(3) 0.067(3) 0.073(3) 0.064(3)
O110 0.0545(10) 0.0660(12) 0.0838(14) 0.0372(11) 0.0153(10) 0.0129(9)
C210 0.0544(15) 0.083(2) 0.101(3) 0.050(2) 0.0039(16) -0.0059(15)
O111 0.0677(10) 0.0414(8) 0.0354(7) -0.0066(6) 0.0221(7) -0.0101(7)
C211 0.0632(13) 0.0399(11) 0.0340(10) -0.0069(8) 0.0150(9) -0.0117(10)

loop_
_atom_type_symbol
_atom_type_description
_atom_type_scat_dispersion_real
_atom_type_scat_dispersion_imag
_atom_type_scat_source
C C 0.0033 0.0016 'International Tables Vol C Tables 4.2.6.8 and 6.1.1.4'
H H 0.0000 0.0000 'International Tables Vol C Tables 4.2.6.8 and 6.1.1.4'
N N 0.0061 0.0033 'International Tables Vol C Tables 4.2.6.8 and 6.1.1.4'
O O 0.0106 0.0060 'International Tables Vol C Tables 4.2.6.8 and 6.1.1.4'
Fe Fe 0.3463 0.8444 'International Tables Vol C Tables 4.2.6.8 and 6.1.1.4'

loop_
_geom_angle_atom_site_label_1
_geom_angle_atom_site_label_2
_geom_angle_atom_site_label_3
_geom_angle
_geom_angle_site_symmetry_1
_geom_angle_site_symmetry_3
_geom_angle_publ_flag
O1 Fe1 O11 167.57(5) . . ?
O1 Fe1 O26 95.21(5) . . ?
O11 Fe1 O26 97.21(5) . . ?
O1 Fe1 O25 92.30(5) . . ?
O11 Fe1 O25 87.85(5) . . ?
O26 Fe1 O25 89.49(5) . . ?
O1 Fe1 O12 91.63(5) . . ?
O11 Fe1 O12 88.70(5) . . ?
O26 Fe1 O12 88.35(5) . . ?
O25 Fe1 O12 175.67(5) . . ?
O1 Fe1 N81 84.53(5) . . ?
O11 Fe1 N81 83.04(5) . . ?
O26 Fe1 N81 179.67(5) . . ?
O25 Fe1 N81 90.31(5) . . ?
O12 Fe1 N81 91.88(5) . . ?
O1 Fe2 O91 92.05(5) . . ?
O1 Fe2 O13 97.51(5) . . ?
O91 Fe2 O13 94.21(5) . . ?
O1 Fe2 O22 90.87(5) . . ?
O91 Fe2 O22 94.55(5) . . ?
O13 Fe2 O22 167.65(5) . . ?
O1 Fe2 O17 176.24(5) . . ?
O91 Fe2 O17 87.21(5) . . ?
O13 Fe2 O17 86.23(5) . . ?
O22 Fe2 O17 85.52(5) . . ?
O1 Fe2 O14 95.47(5) . . ?
O91 Fe2 O14 172.42(5) . . ?
O13 Fe2 O14 85.81(5) . . ?
O22 Fe2 O14 84.37(5) . . ?
O17 Fe2 O14 85.22(5) . . ?
O1 Fe3 O16 95.90(5) . . ?
O1 Fe3 O15 95.02(5) . . ?
O16 Fe3 O15 89.61(5) . . ?
O1 Fe3 O24 96.05(5) . . ?
O16 Fe3 O24 90.47(5) . . ?
O15 Fe3 O24 168.87(5) . . ?
O1 Fe3 O23 95.61(5) . . ?
O16 Fe3 O23 168.47(5) . . ?
O15 Fe3 O23 88.78(5) . . ?
O24 Fe3 O23 88.92(5) . . ?
O1 Fe3 O18 179.16(5) . . ?
O16 Fe3 O18 83.87(5) . . ?
O15 Fe3 O18 84.17(5) . . ?
O24 Fe3 O18 84.77(5) . . ?
O23 Fe3 O18 84.61(5) . . ?
Fe3 O1 Fe2 120.65(6) . . ?
Fe3 O1 Fe1 122.66(6) . . ?
Fe2 O1 Fe1 116.44(6) . . ?
O11 C11 C21 118.33(15) . . ?
O11 C11 C61 122.65(15) . . ?
C21 C11 C61 119.01(15) . . ?
C11 O11 Fe1 123.00(10) . . ?
C31 C21 C11 121.44(17) . . ?
C41 C31 C21 119.73(18) . . ?
C51 C41 C31 119.76(17) . . ?
C41 C51 C61 122.15(18) . . ?
C51 C61 C11 117.75(16) . . ?
C51 C61 C71 118.96(16) . . ?
C11 C61 C71 123.21(15) . . ?
N81 C71 C61 118.73(15) . . ?
N81 C71 C101 121.00(16) . . ?
C61 C71 C101 120.22(15) . . ?
C71 N81 O91 117.01(13) . . ?
C71 N81 Fe1 127.38(12) . . ?
O91 N81 Fe1 115.53(9) . . ?
N81 O91 Fe2 117.37(9) . . ?
C71 C101 C111 113.22(15) . . ?
C12 O12 Fe1 130.75(11) . . ?
O22 C12 O12 125.58(16) . . ?
O22 C12 C22 115.90(16) . . ?
O12 C12 C22 118.52(15) . . ?
C32 C22 C72 119.68(18) . . ?
C32 C22 C12 121.12(17) . . ?
C72 C22 C12 119.17(16) . . ?
C12 O22 Fe2 129.59(12) . . ?
C22 C32 C42 119.5(2) . . ?
C52 C42 C32 120.6(2) . . ?
C62 C52 C42 119.9(2) . . ?
C52 C62 C72 120.3(2) . . ?
C62 C72 C22 120.0(2) . . ?
O13 C13 O23 125.52(15) . . ?
O13 C13 C23 117.71(14) . . ?
O23 C13 C23 116.77(14) . . ?
C13 O13 Fe2 126.78(10) . . ?
C13 O23 Fe3 135.00(11) . . ?
C33 C23 C73 119.74(15) . . ?
C33 C23 C13 120.60(15) . . ?
C73 C23 C13 119.60(14) . . ?
C43 C33 C23 120.08(16) . . ?
C53 C43 C33 119.90(16) . . ?
C43 C53 C63 120.23(16) . . ?
C73 C63 C53 120.03(17) . . ?
C63 C73 C23 120.01(16) . . ?
O14 C14 O24 125.28(15) . . ?
O14 C14 C24 118.48(15) . . ?
O24 C14 C24 116.21(15) . . ?
C14 O14 Fe2 132.81(11) . . ?
C14 O24 Fe3 127.54(11) . . ?
C74 C24 C34 119.25(17) . . ?
C74 C24 C14 120.10(16) . . ?
C34 C24 C14 120.53(16) . . ?
C24 C34 C44 120.2(2) . . ?
C54 C44 C34 120.2(2) . . ?
C64 C54 C44 119.76(18) . . ?
C54 C64 C74 120.4(2) . . ?
C24 C74 C64 120.11(19) . . ?
C15 O15 Fe3 132.50(11) . . ?
O25 C15 O15 125.69(15) . . ?
O25 C15 C25 118.32(15) . . ?
O15 C15 C25 115.98(15) . . ?
C15 O25 Fe1 132.40(11) . . ?
C35 C25 C75 120.32(17) . . ?
C35 C25 C15 119.30(16) . . ?
C75 C25 C15 120.38(17) . . ?
C45 C35 C25 120.7(2) . . ?
C35 C45 C55 118.9(2) . . ?
C65 C55 C45 120.7(2) . . ?
C55 C65 C75 120.7(2) . . ?
C25 C75 C65 118.6(2) . . ?
C16 O16 Fe3 132.97(11) . . ?
O26 C16 O16 125.64(15) . . ?
O26 C16 C26 118.44(14) . . ?
O16 C16 C26 115.92(14) . . ?
C16 O26 Fe1 132.32(11) . . ?
C76 C26 C36 119.21(16) . . ?
C76 C26 C16 120.26(16) . . ?
C36 C26 C16 120.52(15) . . ?
C26 C36 C46 120.12(19) . . ?
C56 C46 C36 120.2(2) . . ?
C66 C56 C46 119.47(18) . . ?
C56 C66 C76 120.89(19) . . ?
C26 C76 C66 119.97(19) . . ?
C27 O17 Fe2 125.23(13) . . ?
C28 O18 Fe3 125.19(11) . . ?

loop_
_geom_bond_atom_site_label_1
_geom_bond_atom_site_label_2
_geom_bond_distance
_geom_bond_site_symmetry_2
_geom_bond_publ_flag
Fe1 O1 1.9238(11) . ?
Fe1 O11 1.9501(11) . ?
Fe1 O26 2.0318(12) . ?
Fe1 O25 2.0478(13) . ?
Fe1 O12 2.0722(12) . ?
Fe1 N81 2.1197(14) . ?
Fe2 O1 1.8872(11) . ?
Fe2 O91 1.9378(12) . ?
Fe2 O13 2.0333(12) . ?
Fe2 O22 2.0438(13) . ?
Fe2 O17 2.0790(13) . ?
Fe2 O14 2.0816(12) . ?
Fe3 O1 1.8661(11) . ?
Fe3 O16 1.9991(12) . ?
Fe3 O15 1.9994(12) . ?
Fe3 O24 2.0079(12) . ?
Fe3 O23 2.0362(12) . ?
Fe3 O18 2.0986(12) . ?
C11 O11 1.3413(19) . ?
C11 C21 1.406(2) . ?
C11 C61 1.417(2) . ?
C21 C31 1.386(3) . ?
C31 C41 1.386(3) . ?
C41 C51 1.379(3) . ?
C51 C61 1.412(2) . ?
C61 C71 1.471(2) . ?
C71 N81 1.304(2) . ?
C71 C101 1.506(2) . ?
N81 O91 1.3745(18) . ?
C101 C111 1.521(3) . ?
O12 C12 1.271(2) . ?
C12 O22 1.256(2) . ?
C12 C22 1.498(2) . ?
C22 C32 1.388(3) . ?
C22 C72 1.393(3) . ?
C32 C42 1.392(3) . ?
C42 C52 1.381(4) . ?
C52 C62 1.378(4) . ?
C62 C72 1.387(3) . ?
C13 O13 1.261(2) . ?
C13 O23 1.2641(19) . ?
C13 C23 1.499(2) . ?
C23 C33 1.393(2) . ?
C23 C73 1.394(2) . ?
C33 C43 1.391(2) . ?
C43 C53 1.386(3) . ?
C53 C63 1.389(3) . ?
C63 C73 1.388(2) . ?
C14 O14 1.257(2) . ?
C14 O24 1.265(2) . ?
C14 C24 1.500(2) . ?
C24 C74 1.385(3) . ?
C24 C34 1.386(3) . ?
C34 C44 1.391(3) . ?
C44 C54 1.377(3) . ?
C54 C64 1.375(3) . ?
C64 C74 1.390(3) . ?
O15 C15 1.261(2) . ?
C15 O25 1.261(2) . ?
C15 C25 1.496(2) . ?
C25 C35 1.388(3) . ?
C25 C75 1.388(3) . ?
C35 C45 1.380(3) . ?
C45 C55 1.387(4) . ?
C55 C65 1.375(4) . ?
C65 C75 1.393(3) . ?
O16 C16 1.265(2) . ?
C16 O26 1.262(2) . ?
C16 C26 1.497(2) . ?
C26 C76 1.385(2) . ?
C26 C36 1.388(3) . ?
C36 C46 1.391(3) . ?
C46 C56 1.383(3) . ?
C56 C66 1.367(3) . ?
C66 C76 1.390(3) . ?
O17 C27 1.421(2) . ?
O18 C28 1.421(2) . ?
O19 C29 1.322(4) . ?
O110 C210 1.416(3) . ?
O111 C211 1.408(3) . ?
